data_7062091
loop_
_publ_author_name
'Chen, Li'
'Huang, Huangjiang'
'Luo, Benlong'
'Liu, Jinggong'
'Yang, Shuang'
'Fang, Xinqiang'

_publ_section_title
;
 Catalytic synthesis of seven-membered carbocycles via ring expansion of
 cyclic \b-ketoesters
;
_journal_issue 1
_journal_name_full 'New Journal of Chemistry'
_journal_page_first 41
_journal_page_last 45
_journal_paper_doi 10.1039/D2NJ03473E
_journal_volume 47
_journal_year 2023
_chemical_absolute_configuration ad
_chemical_formula_moiety 'C21 H18 N0 O3'
_chemical_formula_sum 'C21 H18 N0 O3'
_chemical_formula_weight 318.35
_space_group_crystal_system monoclinic
_space_group_IT_number 4
_space_group_name_Hall 'P 2yb'
_space_group_name_H-M_alt 'P 1 21 1'
_atom_sites_solution_hydrogens geom
_audit_creation_date 2022-07-06
_audit_creation_method
;
Olex2 1.3
(compiled 2020.11.12 svn.r5f609507 for OlexSys, GUI svn.r6408)
;
_audit_update_record
;
2022-07-06 deposited with the CCDC.	2022-11-15 downloaded from the CCDC.
;
_cell_angle_alpha 90
_cell_angle_beta 118.501(2)
_cell_angle_gamma 90
_cell_formula_units_Z 2
_cell_length_a 9.44830(10)
_cell_length_b 9.97000(10)
_cell_length_c 9.7662(2)
_cell_measurement_reflns_used 28096
_cell_measurement_temperature 100(2)
_cell_measurement_theta_max 60.4560
_cell_measurement_theta_min 4.4640
_cell_volume 808.48(3)
_computing_cell_refinement 'CrysAlisPro 1.171.41.93a (Rigaku OD, 2020)'
_computing_data_collection 'CrysAlisPro 1.171.41.93a (Rigaku OD, 2020)'
_computing_data_reduction 'CrysAlisPro 1.171.41.93a (Rigaku OD, 2020)'
_computing_molecular_graphics 'Olex2 1.3 (Dolomanov et al., 2009)'
_computing_publication_material 'Olex2 1.3 (Dolomanov et al., 2009)'
_computing_structure_refinement 'SHELXL-2016/6 (Sheldrick, 2016)'
_computing_structure_solution 'SHELXT 2014/5 (Sheldrick, 2014)'
_diffrn_ambient_temperature 100(2)
_diffrn_detector_area_resol_mean 10.0000
_diffrn_measured_fraction_theta_full 1.000
_diffrn_measured_fraction_theta_max 0.997
_diffrn_measurement_device_type 'ROD, Synergy Custom system, HyPix'
_diffrn_measurement_method 'four-circle diffractometer'
_diffrn_radiation_type GaK\a
_diffrn_radiation_wavelength 1.3405
_diffrn_reflns_av_R_equivalents 0.0995
_diffrn_reflns_av_unetI/netI 0.0364
_diffrn_reflns_Laue_measured_fraction_full 1.000
_diffrn_reflns_Laue_measured_fraction_max 0.997
_diffrn_reflns_limit_h_max 12
_diffrn_reflns_limit_h_min -12
_diffrn_reflns_limit_k_max 12
_diffrn_reflns_limit_k_min -12
_diffrn_reflns_limit_l_max 12
_diffrn_reflns_limit_l_min -12
_diffrn_reflns_number 33268
_diffrn_reflns_point_group_measured_fraction_full 1.000
_diffrn_reflns_point_group_measured_fraction_max 0.993
_diffrn_reflns_theta_full 53.543
_diffrn_reflns_theta_max 60.433
_diffrn_reflns_theta_min 4.479
_diffrn_source 'micro-focus metaljet'
_exptl_absorpt_coefficient_mu 0.443
_exptl_absorpt_correction_T_max 1.00000
_exptl_absorpt_correction_T_min 0.65670
_exptl_absorpt_correction_type multi-scan
_exptl_absorpt_process_details
;
CrysAlisPro 1.171.41.93a (Rigaku Oxford Diffraction, 2020)
Empirical absorption correction using spherical harmonics,
implemented in SCALE3 ABSPACK scaling algorithm.
;
_exptl_crystal_colour colourless
_exptl_crystal_colour_primary colourless
_exptl_crystal_density_diffrn 1.308
_exptl_crystal_description block
_exptl_crystal_F_000 336
_exptl_crystal_size_max 0.1
_exptl_crystal_size_mid 0.1
_exptl_crystal_size_min 0.1
_refine_diff_density_max 0.180
_refine_diff_density_min -0.182
_refine_diff_density_rms 0.034
_refine_ls_abs_structure_details
;
 Flack x determined using 1587 quotients [(I+)-(I-)]/[(I+)+(I-)]
 (Parsons, Flack and Wagner, Acta Cryst. B69 (2013) 249-259).
;
_refine_ls_abs_structure_Flack -0.10(15)
_refine_ls_extinction_method none
_refine_ls_goodness_of_fit_ref 1.042
_refine_ls_hydrogen_treatment constr
_refine_ls_matrix_type full
_refine_ls_number_parameters 217
_refine_ls_number_reflns 3678
_refine_ls_number_restraints 1
_refine_ls_restrained_S_all 1.042
_refine_ls_R_factor_all 0.0352
_refine_ls_R_factor_gt 0.0335
_refine_ls_shift/su_max 0.000
_refine_ls_shift/su_mean 0.000
_refine_ls_structure_factor_coef Fsqd
_refine_ls_weighting_details 'w=1/[\s^2^(Fo^2^)+(0.0470P)^2^+0.0804P] where P=(Fo^2^+2Fc^2^)/3'
_refine_ls_weighting_scheme calc
_refine_ls_wR_factor_gt 0.0804
_refine_ls_wR_factor_ref 0.0813
_reflns_Friedel_coverage 0.882
_reflns_Friedel_fraction_full 1.000
_reflns_Friedel_fraction_max 0.989
_reflns_number_gt 3538
_reflns_number_total 3678
_reflns_threshold_expression 'I > 2\s(I)'
_cod_data_source_file d2nj03473e2.cif
_cod_data_source_block 20220602CL-2_autored
_cod_depositor_comments 'Adding full bibliography for 7062089--7062092.cif.'
_cod_original_cell_volume 808.48(2)
_cod_database_code 7062091
_shelx_shelxl_version_number 2016/6
_shelx_space_group_comment
;
The symmetry employed for this shelxl refinement is uniquely defined
by the following loop, which should always be used as a source of
symmetry information in preference to the above space-group names.
They are only intended as comments.
;
_olex2_refinement_description
;
1.a Ternary CH refined with riding coordinates:
 C5(H5), C1(H1)
1.b Secondary CH2 refined with riding coordinates:
 C2(H2A,H2B), C3(H3A,H3B), C4(H4A,H4B)
1.c Aromatic/amide H refined with riding coordinates:
 C11(H11), C15(H15), C24(H24), C23(H23), C20(H20), C21(H21), C22(H22),
 C13(H13), C14(H14), C12(H12)
;
_olex2_submission_special_instructions 'No special instructions were received'

loop_
_space_group_symop_operation_xyz
'x, y, z'
'-x, y+1/2, -z'

loop_
_atom_site_label
_atom_site_type_symbol
_atom_site_fract_x
_atom_site_fract_y
_atom_site_fract_z
_atom_site_U_iso_or_equiv
_atom_site_adp_type
_atom_site_occupancy
_atom_site_site_symmetry_order
_atom_site_calc_flag
_atom_site_refinement_flags_posn
_atom_site_refinement_flags_adp
_atom_site_refinement_flags_occupancy
_atom_site_disorder_assembly
_atom_site_disorder_group
O17 O 0.34242(15) 0.47347(14) 1.02271(14) 0.0241(3) Uani 1 1 d . . . . .
O18 O 0.33867(15) 0.30393(16) 0.40251(15) 0.0291(3) Uani 1 1 d . . . . .
C9 C 0.38018(19) 0.32625(19) 0.5380(2) 0.0208(4) Uani 1 1 d . . . . .
C6 C 0.34453(18) 0.39193(18) 0.79575(19) 0.0170(3) Uani 1 1 d . . . . .
C11 C 0.1353(2) 0.65041(18) 0.6920(2) 0.0200(4) Uani 1 1 d . . . . .
H11 H 0.073913 0.576024 0.694807 0.024 Uiso 1 1 calc R U . . .
C7 C 0.35154(18) 0.49301(17) 0.70944(19) 0.0166(3) Uani 1 1 d . . . . .
C10 C 0.28523(19) 0.62954(18) 0.69875(19) 0.0171(3) Uani 1 1 d . . . . .
C16 C 0.28339(18) 0.39749(17) 0.91214(19) 0.0173(3) Uani 1 1 d . . . . .
C15 C 0.3722(2) 0.74044(19) 0.6916(2) 0.0219(4) Uani 1 1 d . . . . .
H15 H 0.473010 0.727184 0.694041 0.026 Uiso 1 1 calc R U . . .
C2 C 0.62484(19) 0.45762(18) 0.7167(2) 0.0200(4) Uani 1 1 d . . . . .
H2A H 0.670127 0.399083 0.665308 0.024 Uiso 1 1 calc R U . . .
H2B H 0.668053 0.549099 0.722303 0.024 Uiso 1 1 calc R U . . .
C24 C 0.1407(2) 0.25813(18) 1.0210(2) 0.0207(3) Uani 1 1 d . . . . .
H24 H 0.209134 0.294931 1.120853 0.025 Uiso 1 1 calc R U . . .
C19 C 0.15546(19) 0.29928(17) 0.89140(19) 0.0174(3) Uani 1 1 d . . . . .
C23 C 0.0257(2) 0.16345(19) 1.0029(2) 0.0248(4) Uani 1 1 d . . . . .
H23 H 0.016354 0.134624 1.090984 0.030 Uiso 1 1 calc R U . . .
C3 C 0.68043(19) 0.40647(19) 0.8818(2) 0.0218(4) Uani 1 1 d . . . . .
H3A H 0.799264 0.398447 0.935776 0.026 Uiso 1 1 calc R U . . .
H3B H 0.651411 0.473604 0.938865 0.026 Uiso 1 1 calc R U . . .
C5 C 0.4246(2) 0.26199(17) 0.7912(2) 0.0183(3) Uani 1 1 d . . . . .
H5 H 0.385892 0.189466 0.835903 0.022 Uiso 1 1 calc R U . . .
C20 C 0.05223(19) 0.24650(19) 0.7449(2) 0.0211(3) Uani 1 1 d . . . . .
H20 H 0.061682 0.274110 0.656480 0.025 Uiso 1 1 calc R U . . .
C4 C 0.6085(2) 0.27151(18) 0.8891(2) 0.0217(4) Uani 1 1 d . . . . .
H4A H 0.638675 0.252322 0.999084 0.026 Uiso 1 1 calc R U . . .
H4B H 0.657538 0.200999 0.853724 0.026 Uiso 1 1 calc R U . . .
C1 C 0.43744(19) 0.46151(18) 0.6148(2) 0.0179(3) Uani 1 1 d . . . . .
H1 H 0.408131 0.531277 0.532080 0.021 Uiso 1 1 calc R U . . .
O1 O 0.37818(14) 0.22683(13) 0.62929(15) 0.0223(3) Uani 1 1 d . . . . .
C21 C -0.0645(2) 0.1535(2) 0.7282(2) 0.0255(4) Uani 1 1 d . . . . .
H21 H -0.136623 0.119303 0.627891 0.031 Uiso 1 1 calc R U . . .
C22 C -0.0759(2) 0.11050(19) 0.8571(2) 0.0252(4) Uani 1 1 d . . . . .
H22 H -0.153446 0.044651 0.845875 0.030 Uiso 1 1 calc R U . . .
C13 C 0.1653(2) 0.8893(2) 0.6763(2) 0.0282(4) Uani 1 1 d . . . . .
H13 H 0.124927 0.977671 0.669692 0.034 Uiso 1 1 calc R U . . .
C14 C 0.3131(2) 0.86936(19) 0.6809(2) 0.0271(4) Uani 1 1 d . . . . .
H14 H 0.373434 0.943983 0.676739 0.032 Uiso 1 1 calc R U . . .
C12 C 0.0765(2) 0.7801(2) 0.6813(2) 0.0258(4) Uani 1 1 d . . . . .
H12 H -0.024811 0.794019 0.677356 0.031 Uiso 1 1 calc R U . . .

loop_
_atom_site_aniso_label
_atom_site_aniso_U_11
_atom_site_aniso_U_22
_atom_site_aniso_U_33
_atom_site_aniso_U_23
_atom_site_aniso_U_13
_atom_site_aniso_U_12
O17 0.0307(6) 0.0224(6) 0.0212(6) -0.0051(5) 0.0140(5) -0.0027(5)
O18 0.0278(6) 0.0420(8) 0.0206(6) -0.0091(6) 0.0139(5) -0.0009(6)
C9 0.0168(7) 0.0279(9) 0.0208(8) -0.0038(7) 0.0115(6) 0.0018(7)
C6 0.0163(6) 0.0187(8) 0.0176(8) -0.0029(6) 0.0093(6) -0.0012(6)
C11 0.0197(7) 0.0251(9) 0.0162(8) 0.0018(6) 0.0092(6) 0.0031(6)
C7 0.0140(7) 0.0201(8) 0.0156(8) -0.0014(6) 0.0071(6) 0.0001(6)
C10 0.0193(7) 0.0200(8) 0.0131(7) 0.0013(6) 0.0085(6) 0.0027(6)
C16 0.0191(7) 0.0162(7) 0.0168(8) 0.0015(6) 0.0087(6) 0.0030(6)
C15 0.0230(7) 0.0231(9) 0.0215(9) 0.0000(7) 0.0120(7) 0.0007(7)
C2 0.0166(7) 0.0196(8) 0.0252(9) 0.0025(7) 0.0110(7) 0.0010(6)
C24 0.0238(7) 0.0217(8) 0.0198(8) 0.0007(7) 0.0131(7) 0.0042(7)
C19 0.0183(7) 0.0189(8) 0.0174(8) -0.0001(7) 0.0104(6) 0.0026(6)
C23 0.0291(9) 0.0253(9) 0.0296(10) 0.0052(7) 0.0219(8) 0.0054(7)
C3 0.0171(7) 0.0229(9) 0.0220(8) 0.0036(7) 0.0067(6) -0.0002(7)
C5 0.0222(7) 0.0168(8) 0.0202(8) -0.0018(6) 0.0136(6) -0.0007(6)
C20 0.0210(7) 0.0266(9) 0.0176(8) -0.0003(7) 0.0108(6) -0.0008(7)
C4 0.0207(7) 0.0201(9) 0.0238(9) 0.0047(7) 0.0102(7) 0.0032(6)
C1 0.0170(7) 0.0208(8) 0.0175(8) 0.0019(6) 0.0096(6) 0.0032(6)
O1 0.0265(6) 0.0219(6) 0.0226(6) -0.0059(5) 0.0149(5) -0.0019(5)
C21 0.0184(7) 0.0305(10) 0.0260(10) -0.0038(7) 0.0093(7) -0.0015(7)
C22 0.0212(8) 0.0221(9) 0.0385(11) 0.0009(8) 0.0193(8) 0.0011(7)
C13 0.0347(9) 0.0232(9) 0.0244(9) 0.0011(7) 0.0124(8) 0.0097(8)
C14 0.0339(9) 0.0205(9) 0.0273(10) 0.0013(7) 0.0150(8) 0.0003(7)
C12 0.0244(8) 0.0333(10) 0.0204(9) 0.0032(7) 0.0113(7) 0.0119(7)

loop_
_atom_type_symbol
_atom_type_description
_atom_type_scat_dispersion_real
_atom_type_scat_dispersion_imag
_atom_type_scat_source
C C 0.0137 0.0067 'International Tables Vol C Tables 4.2.6.8 and 6.1.1.4'
H H 0.0000 0.0000 'International Tables Vol C Tables 4.2.6.8 and 6.1.1.4'
N N 0.0241 0.0134 'International Tables Vol C Tables 4.2.6.8 and 6.1.1.4'
O O 0.0389 0.0241 'International Tables Vol C Tables 4.2.6.8 and 6.1.1.4'

loop_
_geom_angle_atom_site_label_1
_geom_angle_atom_site_label_2
_geom_angle_atom_site_label_3
_geom_angle
_geom_angle_site_symmetry_1
_geom_angle_site_symmetry_3
_geom_angle_publ_flag
O18 C9 C1 124.04(18) . . ?
O18 C9 O1 119.50(17) . . ?
O1 C9 C1 116.46(14) . . ?
C7 C6 C16 127.06(16) . . ?
C7 C6 C5 116.86(14) . . ?
C16 C6 C5 115.64(15) . . ?
C12 C11 C10 119.98(17) . . ?
C6 C7 C10 126.24(15) . . ?
C6 C7 C1 115.33(15) . . ?
C10 C7 C1 118.42(15) . . ?
C11 C10 C7 121.58(15) . . ?
C15 C10 C11 119.01(16) . . ?
C15 C10 C7 119.39(14) . . ?
O17 C16 C6 121.09(15) . . ?
O17 C16 C19 121.89(15) . . ?
C19 C16 C6 116.89(14) . . ?
C14 C15 C10 120.74(16) . . ?
C3 C2 C1 113.25(14) . . ?
C23 C24 C19 119.69(17) . . ?
C24 C19 C16 119.58(15) . . ?
C20 C19 C16 120.77(15) . . ?
C20 C19 C24 119.65(16) . . ?
C24 C23 C22 120.45(17) . . ?
C4 C3 C2 114.09(15) . . ?
C6 C5 C4 111.25(14) . . ?
O1 C5 C6 109.87(13) . . ?
O1 C5 C4 110.69(13) . . ?
C21 C20 C19 119.97(16) . . ?
C3 C4 C5 115.00(14) . . ?
C9 C1 C7 108.43(14) . . ?
C9 C1 C2 108.78(13) . . ?
C7 C1 C2 112.83(14) . . ?
C9 O1 C5 116.63(13) . . ?
C22 C21 C20 120.16(17) . . ?
C21 C22 C23 120.04(17) . . ?
C12 C13 C14 120.05(17) . . ?
C15 C14 C13 119.88(17) . . ?
C13 C12 C11 120.32(16) . . ?

loop_
_geom_bond_atom_site_label_1
_geom_bond_atom_site_label_2
_geom_bond_distance
_geom_bond_site_symmetry_2
_geom_bond_publ_flag
O17 C16 1.215(2) . ?
O18 C9 1.208(2) . ?
C9 C1 1.512(2) . ?
C9 O1 1.339(2) . ?
C6 C7 1.336(2) . ?
C6 C16 1.502(2) . ?
C6 C5 1.512(2) . ?
C11 C10 1.402(2) . ?
C11 C12 1.391(3) . ?
C7 C10 1.481(2) . ?
C7 C1 1.525(2) . ?
C10 C15 1.399(2) . ?
C16 C19 1.492(2) . ?
C15 C14 1.386(3) . ?
C2 C3 1.526(2) . ?
C2 C1 1.564(2) . ?
C24 C19 1.399(2) . ?
C24 C23 1.386(3) . ?
C19 C20 1.394(2) . ?
C23 C22 1.387(3) . ?
C3 C4 1.524(2) . ?
C5 C4 1.535(2) . ?
C5 O1 1.467(2) . ?
C20 C21 1.390(2) . ?
C21 C22 1.382(3) . ?
C13 C14 1.390(3) . ?
C13 C12 1.389(3) . ?
